data_4104384
loop_
_publ_author_name
'Taryn D. Forster'
'Heikki M. Tuononen'
'Masood Parvez'
'Roland Roesler'

_publ_section_title
;
 Characterization of \b-B-Agostic Isomers in Zirconocene Amidoborane
 Complexes
;
_journal_name_full 'Journal of the American Chemical Society'
_journal_page_first 6689
_journal_page_last 6691
_journal_paper_doi 10.1021/ja901460y
_journal_volume 131
_journal_year 2009
_chemical_formula_moiety 'C10 H15 B Cl N Zr'
_chemical_formula_sum 'C10 H15 B Cl N Zr'
_chemical_formula_weight 286.71
_chemical_name_systematic
;
 ?
;
_space_group_IT_number 14
_symmetry_cell_setting monoclinic
_symmetry_space_group_name_Hall '-P 2ybc'
_symmetry_space_group_name_H-M 'P 1 21/c 1'
_atom_sites_solution_hydrogens geom
_atom_sites_solution_primary direct
_atom_sites_solution_secondary difmap
_audit_creation_method SHELXL-97
_cell_angle_alpha 90.00
_cell_angle_beta 119.120(3)
_cell_angle_gamma 90.00
_cell_formula_units_Z 4
_cell_length_a 8.1000(4)
_cell_length_b 10.7920(6)
_cell_length_c 15.0870(6)
_cell_measurement_reflns_used 2626
_cell_measurement_temperature 173(2)
_cell_measurement_theta_max 27.45
_cell_measurement_theta_min 3.03
_cell_volume 1152.14(10)
_computing_cell_refinement 'HKL DENZO (Otwinowski & Minor, 1997)'
_computing_data_collection 'COLLECT (Hooft, 1998)'
_computing_data_reduction 'SCALEPACK (Otwinowski & Minor, 1997)'
_computing_molecular_graphics 'ORTEP-3 for Windows (Farrugia, 1997)'
_computing_publication_material 'SHELXL-97 (Sheldrick, 2008)'
_computing_structure_refinement 'SHELXL-97 (Sheldrick, 2008)'
_computing_structure_solution 'SHELXS-97 (Sheldrick, 2008)'
_diffrn_ambient_temperature 173(2)
_diffrn_measured_fraction_theta_full 0.997
_diffrn_measured_fraction_theta_max 0.997
_diffrn_measurement_device_type 'Nonius KappaCCD'
_diffrn_measurement_method ' \w and \f '
_diffrn_radiation_monochromator graphite
_diffrn_radiation_source 'fine-focus sealed tube'
_diffrn_radiation_type MoK\a
_diffrn_radiation_wavelength 0.71073
_diffrn_reflns_av_R_equivalents 0.0704
_diffrn_reflns_av_sigmaI/netI 0.0638
_diffrn_reflns_limit_h_max 10
_diffrn_reflns_limit_h_min -9
_diffrn_reflns_limit_k_max 13
_diffrn_reflns_limit_k_min -14
_diffrn_reflns_limit_l_max 19
_diffrn_reflns_limit_l_min -19
_diffrn_reflns_number 10749
_diffrn_reflns_theta_full 27.45
_diffrn_reflns_theta_max 27.45
_diffrn_reflns_theta_min 3.03
_diffrn_standards_number 0
_exptl_absorpt_coefficient_mu 1.145
_exptl_absorpt_correction_T_max 0.9556
_exptl_absorpt_correction_T_min 0.8941
_exptl_absorpt_correction_type multi-scan
_exptl_absorpt_process_details 'SORTAV: (Blessing, 1997)'
_exptl_crystal_colour colorless
_exptl_crystal_density_diffrn 1.653
_exptl_crystal_density_method 'not measured'
_exptl_crystal_description 'block crystals'
_exptl_crystal_F_000 576
_exptl_crystal_size_max 0.10
_exptl_crystal_size_mid 0.05
_exptl_crystal_size_min 0.04
_refine_diff_density_max 0.636
_refine_diff_density_min -0.983
_refine_diff_density_rms 0.177
_refine_ls_extinction_coef 0.0071(9)
_refine_ls_extinction_expression Fc^*^=kFc[1+0.001xFc^2^\l^3^/sin(2\q)]^-1/4^
_refine_ls_extinction_method SHELXL
_refine_ls_goodness_of_fit_ref 1.042
_refine_ls_hydrogen_treatment mixed
_refine_ls_matrix_type full
_refine_ls_number_parameters 188
_refine_ls_number_reflns 2626
_refine_ls_number_restraints 0
_refine_ls_restrained_S_all 1.042
_refine_ls_R_factor_all 0.0624
_refine_ls_R_factor_gt 0.0354
_refine_ls_shift/su_max 0.000
_refine_ls_shift/su_mean 0.000
_refine_ls_structure_factor_coef Fsqd
_refine_ls_weighting_details 'calc w=1/[\s^2^(Fo^2^)+(0.0336P)^2^+0.4044P] where P=(Fo^2^+2Fc^2^)/3'
_refine_ls_weighting_scheme calc
_refine_ls_wR_factor_gt 0.0691
_refine_ls_wR_factor_ref 0.0781
_reflns_number_gt 2000
_reflns_number_total 2626
_reflns_threshold_expression >2sigma(I)
_cod_data_source_file ja901460y_si_004.cif
_cod_data_source_block shelxl
_cod_original_sg_symbol_Hall '-p 2ybc'
_cod_database_code 4104384

loop_
_symmetry_equiv_pos_as_xyz
'x, y, z'
'-x, y+1/2, -z+1/2'
'-x, -y, -z'
'x, -y-1/2, z-1/2'

loop_
_atom_site_label
_atom_site_type_symbol
_atom_site_fract_x
_atom_site_fract_y
_atom_site_fract_z
_atom_site_U_iso_or_equiv
_atom_site_adp_type
_atom_site_occupancy
_atom_site_symmetry_multiplicity
_atom_site_calc_flag
C1 C 0.7946(5) 0.7732(4) 0.2618(2) 0.0369(9) Uani 1 1 d
C2 C 0.7050(5) 0.6591(4) 0.2246(3) 0.0373(8) Uani 1 1 d
C3 C 0.5192(5) 0.6823(4) 0.1499(3) 0.0359(8) Uani 1 1 d
C4 C 0.4943(5) 0.8119(4) 0.1394(3) 0.0343(8) Uani 1 1 d
C5 C 0.6633(5) 0.8668(3) 0.2110(3) 0.0353(8) Uani 1 1 d
C6 C 0.9866(5) 0.7423(3) 0.0324(3) 0.0308(7) Uani 1 1 d
C7 C 0.8834(5) 0.6332(3) 0.0027(3) 0.0330(8) Uani 1 1 d
C8 C 0.9099(6) 0.5706(3) 0.0906(3) 0.0395(9) Uani 1 1 d
C9 C 1.0348(5) 0.6405(4) 0.1748(3) 0.0425(10) Uani 1 1 d
C10 C 1.0789(5) 0.7469(4) 0.1394(3) 0.0349(8) Uani 1 1 d
B1 B 0.4322(6) 0.6884(4) -0.0894(3) 0.0322(9) Uani 1 1 d
N1 N 0.5165(4) 0.8177(3) -0.0755(2) 0.0311(6) Uani 1 1 d
Zr1 Zr 0.73437(4) 0.76083(3) 0.083900(19) 0.02067(13) Uani 1 1 d
Cl1 Cl 0.82444(11) 0.98896(7) 0.08098(6) 0.0306(2) Uani 1 1 d
H6 H 0.911(5) 0.782(3) 0.308(3) 0.034(10) Uiso 1 1 d
H7 H 0.757(4) 0.583(3) 0.245(2) 0.021(8) Uiso 1 1 d
H8 H 0.428(5) 0.628(3) 0.114(3) 0.035(10) Uiso 1 1 d
H9 H 0.391(5) 0.850(4) 0.098(3) 0.047(11) Uiso 1 1 d
H10 H 0.688(5) 0.951(3) 0.222(2) 0.034(9) Uiso 1 1 d
H11 H 0.984(5) 0.804(4) -0.014(3) 0.046(11) Uiso 1 1 d
H12 H 0.805(4) 0.609(3) -0.065(2) 0.021(8) Uiso 1 1 d
H13 H 0.849(4) 0.502(3) 0.088(2) 0.019(8) Uiso 1 1 d
H14 H 1.069(6) 0.618(4) 0.242(3) 0.060(12) Uiso 1 1 d
H15 H 1.149(5) 0.805(4) 0.177(3) 0.046(12) Uiso 1 1 d
H1 H 0.545(4) 0.635(3) -0.010(2) 0.036(9) Uiso 1 1 d
H3 H 0.291(5) 0.688(3) -0.091(2) 0.037(9) Uiso 1 1 d
H2 H 0.444(5) 0.631(3) -0.146(3) 0.048(10) Uiso 1 1 d
H4 H 0.575(5) 0.841(4) -0.117(3) 0.047(11) Uiso 1 1 d
H5 H 0.440(6) 0.881(5) -0.073(3) 0.072(15) Uiso 1 1 d

loop_
_atom_site_aniso_label
_atom_site_aniso_U_11
_atom_site_aniso_U_22
_atom_site_aniso_U_33
_atom_site_aniso_U_23
_atom_site_aniso_U_13
_atom_site_aniso_U_12
C1 0.0263(17) 0.066(3) 0.0178(15) -0.0015(17) 0.0104(14) -0.0026(18)
C2 0.045(2) 0.042(2) 0.0351(19) 0.0169(18) 0.0277(17) 0.0119(18)
C3 0.033(2) 0.045(2) 0.0373(19) -0.0048(17) 0.0231(17) -0.0122(17)
C4 0.0269(18) 0.048(2) 0.0333(18) 0.0074(17) 0.0190(16) 0.0074(16)
C5 0.051(2) 0.035(2) 0.039(2) -0.0065(16) 0.0374(19) -0.0048(17)
C6 0.0270(17) 0.040(2) 0.0310(16) 0.0041(16) 0.0188(14) 0.0066(15)
C7 0.0368(19) 0.0368(19) 0.0329(19) -0.0056(16) 0.0228(17) 0.0061(16)
C8 0.045(2) 0.0282(19) 0.060(3) 0.0137(18) 0.036(2) 0.0168(17)
C9 0.035(2) 0.062(3) 0.032(2) 0.0175(19) 0.0165(17) 0.0286(19)
C10 0.0197(16) 0.053(2) 0.0301(17) -0.0059(18) 0.0103(14) 0.0053(17)
B1 0.029(2) 0.033(2) 0.0239(18) 0.0006(17) 0.0040(16) 0.0002(16)
N1 0.0276(15) 0.0358(16) 0.0246(14) 0.0020(13) 0.0085(12) 0.0010(13)
Zr1 0.01837(17) 0.02461(19) 0.01862(17) 0.00059(12) 0.00868(12) 0.00176(12)
Cl1 0.0331(4) 0.0262(4) 0.0336(4) -0.0012(3) 0.0171(3) -0.0025(3)

loop_
_atom_type_symbol
_atom_type_description
_atom_type_scat_dispersion_real
_atom_type_scat_dispersion_imag
_atom_type_scat_source
C C 0.0033 0.0016 'International Tables Vol C Tables 4.2.6.8 and 6.1.1.4'
H H 0.0000 0.0000 'International Tables Vol C Tables 4.2.6.8 and 6.1.1.4'
B B 0.0013 0.0007 'International Tables Vol C Tables 4.2.6.8 and 6.1.1.4'
N N 0.0061 0.0033 'International Tables Vol C Tables 4.2.6.8 and 6.1.1.4'
Zr Zr -2.9673 0.5597 'International Tables Vol C Tables 4.2.6.8 and 6.1.1.4'
Cl Cl 0.1484 0.1585 'International Tables Vol C Tables 4.2.6.8 and 6.1.1.4'

loop_
_geom_angle_atom_site_label_1
_geom_angle_atom_site_label_2
_geom_angle_atom_site_label_3
_geom_angle
C5 C1 C2 108.0(3)
C5 C1 Zr1 75.49(19)
C2 C1 Zr1 74.31(19)
C5 C1 H6 128(2)
C2 C1 H6 124(2)
Zr1 C1 H6 116(2)
C3 C2 C1 108.1(3)
C3 C2 Zr1 75.31(19)
C1 C2 Zr1 73.08(19)
C3 C2 H7 125(2)
C1 C2 H7 127(2)
Zr1 C2 H7 118.2(19)
C2 C3 C4 108.0(3)
C2 C3 Zr1 72.55(19)
C4 C3 Zr1 73.30(19)
C2 C3 H8 129(2)
C4 C3 H8 123(2)
Zr1 C3 H8 120(2)
C5 C4 C3 107.5(3)
C5 C4 Zr1 74.10(19)
C3 C4 Zr1 74.3(2)
C5 C4 H9 126(3)
C3 C4 H9 126(3)
Zr1 C4 H9 120(3)
C1 C5 C4 108.4(3)
C1 C5 Zr1 72.23(19)
C4 C5 Zr1 73.79(19)
C1 C5 H10 125(2)
C4 C5 H10 127(2)
Zr1 C5 H10 118(2)
C7 C6 C10 107.4(3)
C7 C6 Zr1 73.47(18)
C10 C6 Zr1 72.69(18)
C7 C6 H11 124(2)
C10 C6 H11 129(2)
Zr1 C6 H11 116(2)
C6 C7 C8 108.1(3)
C6 C7 Zr1 74.54(18)
C8 C7 Zr1 72.09(18)
C6 C7 H12 124.3(18)
C8 C7 H12 127.5(18)
Zr1 C7 H12 117.1(18)
C9 C8 C7 107.9(4)
C9 C8 Zr1 74.7(2)
C7 C8 Zr1 75.05(19)
C9 C8 H13 129(2)
C7 C8 H13 123(2)
Zr1 C8 H13 113(2)
C10 C9 C8 107.8(3)
C10 C9 Zr1 73.87(19)
C8 C9 Zr1 72.58(19)
C10 C9 H14 129(3)
C8 C9 H14 123(3)
Zr1 C9 H14 115(2)
C9 C10 C6 108.7(3)
C9 C10 Zr1 74.0(2)
C6 C10 Zr1 74.65(18)
C9 C10 H15 125(3)
C6 C10 H15 127(3)
Zr1 C10 H15 117(3)
N1 B1 Zr1 57.59(15)
N1 B1 H1 102.8(15)
Zr1 B1 H1 45.6(15)
N1 B1 H3 113(2)
Zr1 B1 H3 117.5(16)
H1 B1 H3 107(2)
N1 B1 H2 114.8(19)
Zr1 B1 H2 122.6(18)
H1 B1 H2 101(2)
H3 B1 H2 116(3)
B1 N1 Zr1 87.89(19)
B1 N1 H4 118(2)
Zr1 N1 H4 112(2)
B1 N1 H5 114(3)
Zr1 N1 H5 110(3)
H4 N1 H5 112(4)
N1 Zr1 C8 113.80(12)
N1 Zr1 C1 140.59(12)
C8 Zr1 C1 101.16(13)
N1 Zr1 C10 122.54(11)
C8 Zr1 C10 53.80(13)
C1 Zr1 C10 92.35(12)
N1 Zr1 C9 140.37(12)
C8 Zr1 C9 32.68(13)
C1 Zr1 C9 78.95(12)
C10 Zr1 C9 32.17(12)
N1 Zr1 C2 132.24(12)
C8 Zr1 C2 83.74(12)
C1 Zr1 C2 32.61(12)
C10 Zr1 C2 103.95(12)
C9 Zr1 C2 77.02(12)
N1 Zr1 C7 86.66(12)
C8 Zr1 C7 32.85(11)
C1 Zr1 C7 131.92(12)
C10 Zr1 C7 53.56(12)
C9 Zr1 C7 53.91(12)
C2 Zr1 C7 116.12(12)
N1 Zr1 C6 91.36(11)
C8 Zr1 C6 53.90(12)
C1 Zr1 C6 125.01(11)
C10 Zr1 C6 32.66(11)
C9 Zr1 C6 53.79(12)
C2 Zr1 C6 130.71(12)
C7 Zr1 C6 31.99(11)
N1 Zr1 C4 88.01(12)
C8 Zr1 C4 133.51(13)
C1 Zr1 C4 53.73(12)
C10 Zr1 C4 144.83(11)
C9 Zr1 C4 129.29(12)
C2 Zr1 C4 53.67(12)
C7 Zr1 C4 155.95(12)
C6 Zr1 C4 171.78(12)
N1 Zr1 C5 109.57(12)
C8 Zr1 C5 133.12(12)
C1 Zr1 C5 32.28(12)
C10 Zr1 C5 113.75(12)
C9 Zr1 C5 109.84(12)
C2 Zr1 C5 53.43(12)
C7 Zr1 C5 163.75(12)
C6 Zr1 C5 141.91(12)
C4 Zr1 C5 32.11(11)
N1 Zr1 C3 100.26(12)
C8 Zr1 C3 101.41(13)
C1 Zr1 C3 53.53(12)
C10 Zr1 C3 135.81(12)
C9 Zr1 C3 106.41(13)
C2 Zr1 C3 32.13(11)
C7 Zr1 C3 126.44(12)
C6 Zr1 C3 155.30(12)
C4 Zr1 C3 32.36(13)
C5 Zr1 C3 53.10(12)
N1 Zr1 Cl1 78.68(8)
C8 Zr1 Cl1 129.28(10)
C1 Zr1 Cl1 93.37(10)
C10 Zr1 Cl1 77.51(9)
C9 Zr1 Cl1 107.35(11)
C2 Zr1 Cl1 125.38(9)
C7 Zr1 Cl1 108.00(8)
C6 Zr1 Cl1 77.98(8)
C4 Zr1 Cl1 93.87(9)
C5 Zr1 Cl1 75.61(8)
C3 Zr1 Cl1 125.50(9)
N1 Zr1 H1 60.4(9)
C8 Zr1 H1 72.2(9)
C1 Zr1 H1 118.4(9)
C10 Zr1 H1 122.4(9)
C9 Zr1 H1 103.8(9)
C2 Zr1 H1 86.9(9)
C7 Zr1 H1 70.7(9)
C6 Zr1 H1 100.5(9)
C4 Zr1 H1 86.3(9)
C5 Zr1 H1 117.4(9)
C3 Zr1 H1 67.6(9)
Cl1 Zr1 H1 139.1(9)

loop_
_geom_bond_atom_site_label_1
_geom_bond_atom_site_label_2
_geom_bond_distance
C1 C5 1.395(5)
C1 C2 1.401(5)
C1 Zr1 2.486(3)
C1 H6 0.86(4)
C2 C3 1.395(5)
C2 Zr1 2.502(3)
C2 H7 0.91(3)
C3 C4 1.410(6)
C3 Zr1 2.537(3)
C3 H8 0.89(4)
C4 C5 1.397(5)
C4 Zr1 2.524(3)
C4 H9 0.87(4)
C5 Zr1 2.528(3)
C5 H10 0.93(4)
C6 C7 1.387(5)
C6 C10 1.412(5)
C6 Zr1 2.523(3)
C6 H11 0.95(4)
C7 C8 1.409(5)
C7 Zr1 2.509(3)
C7 H12 0.94(3)
C8 C9 1.398(6)
C8 Zr1 2.471(3)
C8 H13 0.88(3)
C9 C10 1.384(5)
C9 Zr1 2.499(3)
C9 H14 0.94(4)
C10 Zr1 2.497(3)
C10 H15 0.86(4)
B1 N1 1.523(5)
B1 Zr1 2.685(4)
B1 H1 1.24(3)
B1 H3 1.13(3)
B1 H2 1.09(4)
N1 Zr1 2.268(3)
N1 H4 0.98(4)
N1 H5 0.93(5)
Zr1 Cl1 2.5742(8)
Zr1 H1 2.02(3)

loop_
_geom_torsion_atom_site_label_1
_geom_torsion_atom_site_label_2
_geom_torsion_atom_site_label_3
_geom_torsion_atom_site_label_4
_geom_torsion
C5 C1 C2 C3 0.8(4)
Zr1 C1 C2 C3 -67.8(2)
C5 C1 C2 Zr1 68.6(2)
C1 C2 C3 C4 1.0(4)
Zr1 C2 C3 C4 -65.3(2)
C1 C2 C3 Zr1 66.3(2)
C2 C3 C4 C5 -2.5(4)
Zr1 C3 C4 C5 -67.3(2)
C2 C3 C4 Zr1 64.8(2)
C2 C1 C5 C4 -2.4(4)
Zr1 C1 C5 C4 65.4(2)
C2 C1 C5 Zr1 -67.8(2)
C3 C4 C5 C1 3.0(4)
Zr1 C4 C5 C1 -64.4(2)
C3 C4 C5 Zr1 67.4(2)
C10 C6 C7 C8 0.5(4)
Zr1 C6 C7 C8 -64.8(2)
C10 C6 C7 Zr1 65.3(2)
C6 C7 C8 C9 -1.7(4)
Zr1 C7 C8 C9 -68.1(2)
C6 C7 C8 Zr1 66.4(2)
C7 C8 C9 C10 2.3(4)
Zr1 C8 C9 C10 -66.0(2)
C7 C8 C9 Zr1 68.3(2)
C8 C9 C10 C6 -2.0(4)
Zr1 C9 C10 C6 -67.2(2)
C8 C9 C10 Zr1 65.2(2)
C7 C6 C10 C9 1.0(4)
Zr1 C6 C10 C9 66.7(2)
C7 C6 C10 Zr1 -65.8(2)
B1 N1 Zr1 C8 54.6(2)
B1 N1 Zr1 C1 -95.9(3)
B1 N1 Zr1 C10 115.6(2)
B1 N1 Zr1 C9 79.1(3)
B1 N1 Zr1 C2 -49.3(3)
B1 N1 Zr1 C7 73.6(2)
B1 N1 Zr1 C6 105.2(2)
B1 N1 Zr1 C4 -83.0(2)
B1 N1 Zr1 C5 -107.2(2)
B1 N1 Zr1 C3 -52.9(2)
B1 N1 Zr1 Cl1 -177.3(2)
C9 C8 Zr1 N1 150.6(2)
C7 C8 Zr1 N1 36.8(3)
C9 C8 Zr1 C1 -48.0(2)
C7 C8 Zr1 C1 -161.8(2)
C9 C8 Zr1 C10 36.7(2)
C7 C8 Zr1 C10 -77.1(2)
C7 C8 Zr1 C9 -113.8(3)
C9 C8 Zr1 C2 -75.7(2)
C7 C8 Zr1 C2 170.5(2)
C9 C8 Zr1 C7 113.8(3)
C9 C8 Zr1 C6 77.5(2)
C7 C8 Zr1 C6 -36.3(2)
C9 C8 Zr1 C4 -97.9(3)
C7 C8 Zr1 C4 148.3(2)
C9 C8 Zr1 C5 -53.2(3)
C7 C8 Zr1 C5 -167.0(2)
C9 C8 Zr1 C3 -102.7(2)
C7 C8 Zr1 C3 143.6(2)
C9 C8 Zr1 Cl1 55.8(3)
C7 C8 Zr1 Cl1 -58.0(3)
C5 C1 Zr1 N1 -20.2(3)
C2 C1 Zr1 N1 93.6(3)
C5 C1 Zr1 C8 -172.8(2)
C2 C1 Zr1 C8 -59.0(2)
C5 C1 Zr1 C10 133.6(2)
C2 C1 Zr1 C10 -112.6(2)
C5 C1 Zr1 C9 163.0(2)
C2 C1 Zr1 C9 -83.1(2)
C5 C1 Zr1 C2 -113.8(3)
C5 C1 Zr1 C7 174.0(2)
C2 C1 Zr1 C7 -72.2(3)
C5 C1 Zr1 C6 133.7(2)
C2 C1 Zr1 C6 -112.5(2)
C5 C1 Zr1 C4 -36.3(2)
C2 C1 Zr1 C4 77.5(2)
C2 C1 Zr1 C5 113.8(3)
C5 C1 Zr1 C3 -76.8(2)
C2 C1 Zr1 C3 37.0(2)
C5 C1 Zr1 Cl1 56.0(2)
C2 C1 Zr1 Cl1 169.8(2)
C9 C10 Zr1 N1 -134.6(2)
C6 C10 Zr1 N1 -19.5(3)
C9 C10 Zr1 C8 -37.3(2)
C6 C10 Zr1 C8 77.8(2)
C9 C10 Zr1 C1 64.8(2)
C6 C10 Zr1 C1 179.9(2)
C6 C10 Zr1 C9 115.1(3)
C9 C10 Zr1 C2 34.0(2)
C6 C10 Zr1 C2 149.1(2)
C9 C10 Zr1 C7 -78.4(2)
C6 C10 Zr1 C7 36.7(2)
C9 C10 Zr1 C6 -115.1(3)
C9 C10 Zr1 C4 79.0(3)
C6 C10 Zr1 C4 -165.9(2)
C9 C10 Zr1 C5 89.8(2)
C6 C10 Zr1 C5 -155.1(2)
C9 C10 Zr1 C3 29.1(3)
C6 C10 Zr1 C3 144.1(2)
C9 C10 Zr1 Cl1 157.8(2)
C6 C10 Zr1 Cl1 -87.1(2)
C10 C9 Zr1 N1 70.4(3)
C8 C9 Zr1 N1 -44.7(3)
C10 C9 Zr1 C8 115.1(3)
C10 C9 Zr1 C1 -112.9(2)
C8 C9 Zr1 C1 132.0(2)
C8 C9 Zr1 C10 -115.1(3)
C10 C9 Zr1 C2 -146.2(2)
C8 C9 Zr1 C2 98.7(2)
C10 C9 Zr1 C7 77.2(2)
C8 C9 Zr1 C7 -37.9(2)
C10 C9 Zr1 C6 37.3(2)
C8 C9 Zr1 C6 -77.8(2)
C10 C9 Zr1 C4 -133.1(2)
C8 C9 Zr1 C4 111.8(2)
C10 C9 Zr1 C5 -103.3(2)
C8 C9 Zr1 C5 141.6(2)
C10 C9 Zr1 C3 -159.3(2)
C8 C9 Zr1 C3 85.6(2)
C10 C9 Zr1 Cl1 -22.8(2)
C8 C9 Zr1 Cl1 -137.9(2)
C3 C2 Zr1 N1 -6.6(3)
C1 C2 Zr1 N1 -121.1(2)
C3 C2 Zr1 C8 -123.3(2)
C1 C2 Zr1 C8 122.2(2)
C3 C2 Zr1 C1 114.5(3)
C3 C2 Zr1 C10 -173.5(2)
C1 C2 Zr1 C10 71.9(2)
C3 C2 Zr1 C9 -155.8(3)
C1 C2 Zr1 C9 89.7(2)
C3 C2 Zr1 C7 -117.6(2)
C1 C2 Zr1 C7 127.9(2)
C3 C2 Zr1 C6 -152.1(2)
C1 C2 Zr1 C6 93.4(2)
C3 C2 Zr1 C4 36.8(2)
C1 C2 Zr1 C4 -77.7(2)
C3 C2 Zr1 C5 77.0(2)
C1 C2 Zr1 C5 -37.5(2)
C1 C2 Zr1 C3 -114.5(3)
C3 C2 Zr1 Cl1 102.0(2)
C1 C2 Zr1 Cl1 -12.5(3)
C6 C7 Zr1 N1 98.0(2)
C8 C7 Zr1 N1 -146.7(2)
C6 C7 Zr1 C8 -115.4(3)
C6 C7 Zr1 C1 -91.0(2)
C8 C7 Zr1 C1 24.4(3)
C6 C7 Zr1 C10 -37.5(2)
C8 C7 Zr1 C10 77.9(3)
C6 C7 Zr1 C9 -77.7(2)
C8 C7 Zr1 C9 37.7(2)
C6 C7 Zr1 C2 -125.9(2)
C8 C7 Zr1 C2 -10.5(3)
C8 C7 Zr1 C6 115.4(3)
C6 C7 Zr1 C4 175.5(3)
C8 C7 Zr1 C4 -69.1(4)
C6 C7 Zr1 C5 -79.4(5)
C8 C7 Zr1 C5 35.9(5)
C6 C7 Zr1 C3 -161.75(19)
C8 C7 Zr1 C3 -46.4(3)
C6 C7 Zr1 Cl1 21.0(2)
C8 C7 Zr1 Cl1 136.4(2)
C7 C6 Zr1 N1 -81.5(2)
C10 C6 Zr1 N1 163.7(2)
C7 C6 Zr1 C8 37.3(2)
C10 C6 Zr1 C8 -77.5(2)
C7 C6 Zr1 C1 114.7(2)
C10 C6 Zr1 C1 -0.1(3)
C7 C6 Zr1 C10 114.8(3)
C7 C6 Zr1 C9 78.1(2)
C10 C6 Zr1 C9 -36.7(2)
C7 C6 Zr1 C2 73.7(2)
C10 C6 Zr1 C2 -41.2(3)
C10 C6 Zr1 C7 -114.8(3)
C7 C6 Zr1 C4 -167.0(7)
C10 C6 Zr1 C4 78.2(8)
C7 C6 Zr1 C5 153.5(2)
C10 C6 Zr1 C5 38.7(3)
C7 C6 Zr1 C3 37.1(4)
C10 C6 Zr1 C3 -77.7(3)
C7 C6 Zr1 Cl1 -159.6(2)
C10 C6 Zr1 Cl1 85.6(2)
C5 C4 Zr1 N1 -133.3(2)
C3 C4 Zr1 N1 112.8(2)
C5 C4 Zr1 C8 105.1(3)
C3 C4 Zr1 C8 -8.8(3)
C5 C4 Zr1 C1 36.5(2)
C3 C4 Zr1 C1 -77.3(2)
C5 C4 Zr1 C10 18.9(3)
C3 C4 Zr1 C10 -94.9(3)
C5 C4 Zr1 C9 61.4(3)
C3 C4 Zr1 C9 -52.5(3)
C5 C4 Zr1 C2 77.3(2)
C3 C4 Zr1 C2 -36.5(2)
C5 C4 Zr1 C7 149.4(3)
C3 C4 Zr1 C7 35.6(4)
C5 C4 Zr1 C6 -47.6(8)
C3 C4 Zr1 C6 -161.4(7)
C3 C4 Zr1 C5 -113.9(3)
C5 C4 Zr1 C3 113.9(3)
C5 C4 Zr1 Cl1 -54.8(2)
C3 C4 Zr1 Cl1 -168.7(2)
C1 C5 Zr1 N1 166.5(2)
C4 C5 Zr1 N1 50.5(2)
C1 C5 Zr1 C8 9.6(3)
C4 C5 Zr1 C8 -106.4(3)
C4 C5 Zr1 C1 -116.0(3)
C1 C5 Zr1 C10 -52.2(2)
C4 C5 Zr1 C10 -168.2(2)
C1 C5 Zr1 C9 -17.7(3)
C4 C5 Zr1 C9 -133.7(2)
C1 C5 Zr1 C2 37.9(2)
C4 C5 Zr1 C2 -78.1(2)
C1 C5 Zr1 C7 -16.2(5)
C4 C5 Zr1 C7 -132.2(4)
C1 C5 Zr1 C6 -73.8(3)
C4 C5 Zr1 C6 170.2(2)
C1 C5 Zr1 C4 116.0(3)
C1 C5 Zr1 C3 78.3(2)
C4 C5 Zr1 C3 -37.7(2)
C1 C5 Zr1 Cl1 -121.3(2)
C4 C5 Zr1 Cl1 122.7(2)
C2 C3 Zr1 N1 175.0(2)
C4 C3 Zr1 N1 -69.4(2)
C2 C3 Zr1 C8 58.0(3)
C4 C3 Zr1 C8 173.5(2)
C2 C3 Zr1 C1 -37.6(2)
C4 C3 Zr1 C1 78.0(2)
C2 C3 Zr1 C10 9.0(3)
C4 C3 Zr1 C10 124.6(2)
C2 C3 Zr1 C9 24.6(3)
C4 C3 Zr1 C9 140.2(2)
C4 C3 Zr1 C2 115.6(3)
C2 C3 Zr1 C7 81.6(3)
C4 C3 Zr1 C7 -162.9(2)
C2 C3 Zr1 C6 58.2(4)
C4 C3 Zr1 C6 173.7(2)
C2 C3 Zr1 C4 -115.6(3)
C2 C3 Zr1 C5 -78.1(2)
C4 C3 Zr1 C5 37.4(2)
C2 C3 Zr1 Cl1 -101.6(2)
C4 C3 Zr1 Cl1 13.9(2)
